data_1508505
loop_
_publ_author_name
'Jiang, Han'
'Kasten, Benjamin B.'
'Liu, Hongguang'
'Qi, Shibo'
'Liu, Yang'
'Tian, Mei'
'Barnes, Charles L.'
'Zhang, Hong'
'Cheng, Zhen'
'Benny, Paul D.'

_publ_section_title
;
 Novel, cysteine-modified chelation strategy for the incorporation of
 [M(I)(CO)(3)](+) (M = Re, (99m)Tc) in an \a-MSH peptide.
;
_journal_issue 11
_journal_name_full 'Bioconjugate chemistry'
_journal_page_first 2300
_journal_page_last 2312
_journal_paper_doi 10.1021/bc300509k
_journal_volume 23
_journal_year 2012
_chemical_formula_sum 'C13 H12 F3 N2 O5 Re S'
_chemical_formula_weight 551.51
_space_group_IT_number 14
_symmetry_cell_setting monoclinic
_symmetry_Int_Tables_number 14
_symmetry_space_group_name_Hall '-P 2ybc'
_symmetry_space_group_name_H-M 'P 1 21/c 1'
_atom_sites_solution_hydrogens geom
_atom_sites_solution_primary direct
_atom_sites_solution_secondary difmap
_audit_creation_method SHELXL-97
_cell_angle_alpha 90.00
_cell_angle_beta 110.1880(10)
_cell_angle_gamma 90.00
_cell_formula_units_Z 4
_cell_length_a 8.4168(9)
_cell_length_b 18.993(2)
_cell_length_c 11.4760(12)
_cell_measurement_reflns_used 9005
_cell_measurement_temperature 296(2)
_cell_measurement_theta_max 27.2
_cell_measurement_theta_min 2.6
_cell_volume 1721.9(3)
_computing_cell_refinement 'APEX2 (Bruker AXS, 2008)'
_computing_data_collection 'APEX2 (Bruker AXS, 2008)'
_computing_data_reduction 'APEX2 (Bruker AXS, 2008)'
_computing_molecular_graphics 'ORTEP-III (Burnett & Johnson, 1996)'
_computing_publication_material 'CIFTAB (Sheldrick, 1997)'
_computing_structure_refinement 'SHELXL-97 (Sheldrick, 1997)'
_computing_structure_solution 'SHELXS-97 (Sheldrick, 1997)'
_diffrn_ambient_temperature 296(2)
_diffrn_measured_fraction_theta_full 0.995
_diffrn_measured_fraction_theta_max 0.995
_diffrn_measurement_device_type 'Bruker APEXII CCD area detector'
_diffrn_measurement_method 'omega scans'
_diffrn_radiation_monochromator graphite
_diffrn_radiation_type MoK\a
_diffrn_radiation_wavelength 0.71073
_diffrn_reflns_av_R_equivalents 0.0234
_diffrn_reflns_av_sigmaI/netI 0.0172
_diffrn_reflns_limit_h_max 10
_diffrn_reflns_limit_h_min -10
_diffrn_reflns_limit_k_max 24
_diffrn_reflns_limit_k_min -24
_diffrn_reflns_limit_l_max 14
_diffrn_reflns_limit_l_min -14
_diffrn_reflns_number 19936
_diffrn_reflns_theta_full 27.53
_diffrn_reflns_theta_max 27.53
_diffrn_reflns_theta_min 2.14
_diffrn_source 'fine-focus sealed tube'
_diffrn_standards_decay_% 0.0
_exptl_absorpt_coefficient_mu 7.235
_exptl_absorpt_correction_T_max 0.41
_exptl_absorpt_correction_T_min 0.28
_exptl_absorpt_correction_type multi-scan
_exptl_absorpt_process_details
;
 Data were corrected for decay and absorption using the program SADABS 
 (Sheldrick, G. M. (2003). SADABS. Version 2.10. University of
 G\"ottingen, Germany).
;
_exptl_crystal_colour Brown
_exptl_crystal_density_diffrn 2.127
_exptl_crystal_density_method 'not measured'
_exptl_crystal_description Rod
_exptl_crystal_F_000 1048
_exptl_crystal_size_max 0.30
_exptl_crystal_size_mid 0.15
_exptl_crystal_size_min 0.15
_refine_diff_density_max 1.182
_refine_diff_density_min -0.857
_refine_diff_density_rms 0.094
_refine_ls_extinction_method none
_refine_ls_goodness_of_fit_ref 1.045
_refine_ls_hydrogen_treatment constr
_refine_ls_matrix_type full
_refine_ls_number_parameters 226
_refine_ls_number_reflns 3932
_refine_ls_number_restraints 0
_refine_ls_restrained_S_all 1.045
_refine_ls_R_factor_all 0.0311
_refine_ls_R_factor_gt 0.0255
_refine_ls_shift/su_max 0.002
_refine_ls_shift/su_mean 0.000
_refine_ls_structure_factor_coef Fsqd
_refine_ls_weighting_details 'calc w=1/[\s^2^(Fo^2^)+(0.0317P)^2^+2.2002P] where P=(Fo^2^+2Fc^2^)/3'
_refine_ls_weighting_scheme calc
_refine_ls_wR_factor_gt 0.0615
_refine_ls_wR_factor_ref 0.0639
_reflns_number_gt 3413
_reflns_number_total 3932
_reflns_threshold_expression >2sigma(I)
_cod_data_source_file bc300509k_si_002.cif
_cod_data_source_block PBCystRe-roomtemp
_cod_original_sg_symbol_H-M 'P 21/c'
_cod_database_code 1508505

loop_
_symmetry_equiv_pos_as_xyz
'x, y, z'
'-x, y+1/2, -z+1/2'
'-x, -y, -z'
'x, -y-1/2, z-1/2'

loop_
_atom_site_label
_atom_site_type_symbol
_atom_site_fract_x
_atom_site_fract_y
_atom_site_fract_z
_atom_site_U_iso_or_equiv
_atom_site_adp_type
_atom_site_occupancy
_atom_site_symmetry_multiplicity
_atom_site_calc_flag
_atom_site_refinement_flags
Re1 Re 0.360835(18) 0.607304(8) 0.628868(14) 0.04344(7) Uani 1 1 d .
S1 S 0.15961(14) 0.70127(6) 0.53148(10) 0.0529(2) Uani 1 1 d .
F1 F 0.9359(7) 0.8791(5) 0.7051(6) 0.227(4) Uani 1 1 d .
O1 O 0.6115(5) 0.4939(2) 0.7732(4) 0.0935(13) Uani 1 1 d .
N1 N 0.1981(5) 0.60335(18) 0.7438(3) 0.0507(8) Uani 1 1 d .
C1 C -0.0106(5) 0.6709(3) 0.5807(4) 0.0608(11) Uani 1 1 d .
H1A H -0.0819 0.7107 0.5823 0.073 Uiso 1 1 calc R
H1B H -0.0792 0.6378 0.5196 0.073 Uiso 1 1 calc R
F2 F 0.8105(11) 0.8132(3) 0.7884(5) 0.231(4) Uani 1 1 d .
O2 O 0.5793(5) 0.6198(2) 0.4643(4) 0.0761(11) Uani 1 1 d .
N2 N 0.4812(5) 0.6965(2) 0.7525(4) 0.0633(10) Uani 1 1 d .
H2A H 0.5374 0.6795 0.8289 0.076 Uiso 1 1 calc R
H2B H 0.5577 0.7166 0.7243 0.076 Uiso 1 1 calc R
C2 C 0.0456(5) 0.6362(2) 0.7054(4) 0.0537(10) Uani 1 1 d .
F3 F 0.7397(10) 0.9112(3) 0.7469(6) 0.177(3) Uani 1 1 d .
O3 O 0.1530(5) 0.4969(2) 0.4442(4) 0.0833(11) Uani 1 1 d .
C3 C -0.0581(7) 0.6360(3) 0.7754(5) 0.0708(14) Uani 1 1 d .
H3 H -0.1613 0.6595 0.7474 0.085 Uiso 1 1 calc R
O4 O 0.6700(7) 0.8708(3) 0.4895(4) 0.134(2) Uani 1 1 d .
C4 C -0.0081(8) 0.6007(3) 0.8877(6) 0.0810(18) Uani 1 1 d .
H4 H -0.0780 0.5994 0.9351 0.097 Uiso 1 1 calc R
O5 O 0.6075(7) 0.7782(3) 0.5775(5) 0.1173(17) Uani 1 1 d .
C5 C 0.1473(8) 0.5676(3) 0.9280(5) 0.0805(16) Uani 1 1 d .
H5 H 0.1840 0.5437 1.0034 0.097 Uiso 1 1 calc R
C6 C 0.2469(7) 0.5702(3) 0.8556(5) 0.0672(13) Uani 1 1 d .
H6 H 0.3523 0.5485 0.8841 0.081 Uiso 1 1 calc R
C7 C 0.2510(7) 0.7742(3) 0.6341(5) 0.0734(14) Uani 1 1 d .
H7A H 0.3178 0.8026 0.5978 0.088 Uiso 1 1 calc R
H7B H 0.1604 0.8036 0.6410 0.088 Uiso 1 1 calc R
C8 C 0.3622(7) 0.7514(3) 0.7628(5) 0.0723(14) Uani 1 1 d .
H8A H 0.4249 0.7915 0.8083 0.087 Uiso 1 1 calc R
H8B H 0.2925 0.7329 0.8077 0.087 Uiso 1 1 calc R
C9 C 0.5174(6) 0.5364(3) 0.7205(5) 0.0630(12) Uani 1 1 d .
C10 C 0.4984(6) 0.6164(2) 0.5263(4) 0.0547(11) Uani 1 1 d .
C11 C 0.2323(6) 0.5367(2) 0.5146(4) 0.0554(10) Uani 1 1 d .
C12 C 0.6790(6) 0.8320(3) 0.5778(5) 0.0659(13) Uani 1 1 d .
C13 C 0.7902(9) 0.8623(4) 0.6993(6) 0.0885(18) Uani 1 1 d .

loop_
_atom_site_aniso_label
_atom_site_aniso_U_11
_atom_site_aniso_U_22
_atom_site_aniso_U_33
_atom_site_aniso_U_23
_atom_site_aniso_U_13
_atom_site_aniso_U_12
Re1 0.03764(9) 0.05150(11) 0.04065(10) 0.00302(7) 0.01284(6) 0.00376(6)
S1 0.0479(5) 0.0567(6) 0.0512(6) 0.0066(5) 0.0133(5) 0.0066(5)
F1 0.095(4) 0.422(12) 0.164(6) -0.154(7) 0.045(4) -0.104(5)
O1 0.079(3) 0.097(3) 0.094(3) 0.030(2) 0.016(2) 0.034(2)
N1 0.049(2) 0.059(2) 0.0468(19) -0.0002(16) 0.0194(16) -0.0018(15)
C1 0.041(2) 0.072(3) 0.067(3) -0.001(2) 0.015(2) 0.007(2)
F2 0.325(10) 0.172(6) 0.092(4) 0.033(4) -0.058(5) -0.035(6)
O2 0.068(2) 0.095(3) 0.080(3) 0.018(2) 0.044(2) 0.0202(19)
N2 0.053(2) 0.082(3) 0.050(2) -0.0094(19) 0.0108(17) -0.0071(19)
C2 0.046(2) 0.057(2) 0.060(3) -0.009(2) 0.020(2) -0.0055(19)
F3 0.254(7) 0.147(4) 0.145(5) -0.063(4) 0.088(5) 0.035(5)
O3 0.078(2) 0.071(2) 0.090(3) -0.028(2) 0.015(2) -0.0073(19)
C3 0.058(3) 0.083(3) 0.081(4) -0.020(3) 0.037(3) -0.008(3)
O4 0.127(4) 0.196(6) 0.060(3) 0.032(3) 0.009(3) -0.054(4)
C4 0.080(4) 0.107(5) 0.073(4) -0.021(3) 0.050(3) -0.022(3)
O5 0.142(4) 0.112(4) 0.101(3) -0.019(3) 0.047(3) -0.059(3)
C5 0.091(4) 0.104(5) 0.055(3) 0.001(3) 0.036(3) -0.017(3)
C6 0.069(3) 0.081(3) 0.054(3) 0.009(2) 0.024(2) 0.001(3)
C7 0.068(3) 0.051(3) 0.100(4) -0.005(3) 0.028(3) 0.002(2)
C8 0.069(3) 0.070(3) 0.076(3) -0.027(3) 0.023(3) -0.010(3)
C9 0.055(3) 0.073(3) 0.060(3) 0.016(2) 0.019(2) 0.014(2)
C10 0.050(2) 0.064(3) 0.053(3) 0.008(2) 0.021(2) 0.0089(19)
C11 0.050(2) 0.055(3) 0.061(3) 0.002(2) 0.019(2) 0.005(2)
C12 0.055(3) 0.088(4) 0.059(3) -0.002(3) 0.024(2) -0.009(2)
C13 0.089(4) 0.114(5) 0.061(3) -0.020(4) 0.023(3) 0.015(4)

loop_
_atom_type_symbol
_atom_type_description
_atom_type_scat_dispersion_real
_atom_type_scat_dispersion_imag
_atom_type_scat_source
C C 0.0033 0.0016 'International Tables Vol C Tables 4.2.6.8 and 6.1.1.4'
H H 0.0000 0.0000 'International Tables Vol C Tables 4.2.6.8 and 6.1.1.4'
N N 0.0061 0.0033 'International Tables Vol C Tables 4.2.6.8 and 6.1.1.4'
O O 0.0106 0.0060 'International Tables Vol C Tables 4.2.6.8 and 6.1.1.4'
F F 0.0171 0.0103 'International Tables Vol C Tables 4.2.6.8 and 6.1.1.4'
S S 0.1246 0.1234 'International Tables Vol C Tables 4.2.6.8 and 6.1.1.4'
Re Re -1.0185 7.2310 'International Tables Vol C Tables 4.2.6.8 and 6.1.1.4'

loop_
_geom_angle_atom_site_label_1
_geom_angle_atom_site_label_2
_geom_angle_atom_site_label_3
_geom_angle
C10 Re1 C9 87.3(2)
C10 Re1 C11 87.8(2)
C9 Re1 C11 90.2(2)
C10 Re1 N1 176.62(16)
C9 Re1 N1 95.68(17)
C11 Re1 N1 93.70(16)
C10 Re1 N2 94.86(18)
C9 Re1 N2 96.3(2)
C11 Re1 N2 173.14(17)
N1 Re1 N2 83.34(14)
C10 Re1 S1 97.06(13)
C9 Re1 S1 174.44(15)
C11 Re1 S1 93.40(13)
N1 Re1 S1 79.83(10)
N2 Re1 S1 80.01(11)
C1 S1 C7 104.3(3)
C1 S1 Re1 97.05(16)
C7 S1 Re1 100.91(18)
C2 N1 C6 117.6(4)
C2 N1 Re1 120.2(3)
C6 N1 Re1 122.2(3)
C2 C1 S1 114.6(3)
C2 C1 H1A 108.6
S1 C1 H1A 108.6
C2 C1 H1B 108.6
S1 C1 H1B 108.6
H1A C1 H1B 107.6
C8 N2 Re1 114.6(3)
C8 N2 H2A 108.6
Re1 N2 H2A 108.6
C8 N2 H2B 108.6
Re1 N2 H2B 108.6
H2A N2 H2B 107.6
N1 C2 C3 122.0(5)
N1 C2 C1 117.7(4)
C3 C2 C1 120.3(5)
C2 C3 C4 119.6(5)
C2 C3 H3 120.2
C4 C3 H3 120.2
C5 C4 C3 118.9(5)
C5 C4 H4 120.6
C3 C4 H4 120.6
C6 C5 C4 119.1(5)
C6 C5 H5 120.4
C4 C5 H5 120.4
N1 C6 C5 122.8(5)
N1 C6 H6 118.6
C5 C6 H6 118.6
C8 C7 S1 113.3(4)
C8 C7 H7A 108.9
S1 C7 H7A 108.9
C8 C7 H7B 108.9
S1 C7 H7B 108.9
H7A C7 H7B 107.7
N2 C8 C7 109.4(4)
N2 C8 H8A 109.8
C7 C8 H8A 109.8
N2 C8 H8B 109.8
C7 C8 H8B 109.8
H8A C8 H8B 108.2
O1 C9 Re1 178.7(5)
O2 C10 Re1 178.0(4)
O3 C11 Re1 177.5(4)
O5 C12 O4 128.7(6)
O5 C12 C13 119.2(6)
O4 C12 C13 112.1(6)
F3 C13 F1 105.6(8)
F3 C13 F2 99.2(7)
F1 C13 F2 105.7(7)
F3 C13 C12 120.3(6)
F1 C13 C12 115.8(6)
F2 C13 C12 108.2(6)

loop_
_geom_bond_atom_site_label_1
_geom_bond_atom_site_label_2
_geom_bond_distance
Re1 C10 1.922(5)
Re1 C9 1.923(5)
Re1 C11 1.926(5)
Re1 N1 2.206(4)
Re1 N2 2.218(4)
Re1 S1 2.4488(11)
S1 C1 1.806(5)
S1 C7 1.810(5)
F1 C13 1.246(8)
O1 C9 1.146(6)
N1 C2 1.357(6)
N1 C6 1.359(6)
C1 C2 1.497(7)
C1 H1A 0.9700
C1 H1B 0.9700
F2 C13 1.351(9)
O2 C10 1.144(6)
N2 C8 1.478(6)
N2 H2A 0.9000
N2 H2B 0.9000
C2 C3 1.376(7)
F3 C13 1.224(7)
O3 C11 1.140(5)
C3 C4 1.382(8)
C3 H3 0.9300
O4 C12 1.234(7)
C4 C5 1.380(9)
C4 H4 0.9300
O5 C12 1.185(6)
C5 C6 1.370(7)
C5 H5 0.9300
C6 H6 0.9300
C7 C8 1.513(8)
C7 H7A 0.9700
C7 H7B 0.9700
C8 H8A 0.9700
C8 H8B 0.9700
C12 C13 1.501(8)

loop_
_geom_hbond_atom_site_label_D
_geom_hbond_atom_site_label_H
_geom_hbond_atom_site_label_A
_geom_hbond_distance_DH
_geom_hbond_distance_HA
_geom_hbond_distance_DA
_geom_hbond_angle_DHA
_geom_hbond_site_symmetry_A
N2 H2B O5 0.90 2.21 3.008(7) 148.0 .
N2 H2A O4 0.90 2.03 2.928(7) 172.3 4_576

loop_
_geom_torsion_atom_site_label_1
_geom_torsion_atom_site_label_2
_geom_torsion_atom_site_label_3
_geom_torsion_atom_site_label_4
_geom_torsion
C10 Re1 S1 C1 158.3(2)
C9 Re1 S1 C1 -59.5(16)
C11 Re1 S1 C1 70.1(2)
N1 Re1 S1 C1 -23.03(19)
N2 Re1 S1 C1 -108.0(2)
C10 Re1 S1 C7 -95.6(2)
C9 Re1 S1 C7 46.6(16)
C11 Re1 S1 C7 176.2(2)
N1 Re1 S1 C7 83.0(2)
N2 Re1 S1 C7 -1.9(2)
C10 Re1 N1 C2 38(3)
C9 Re1 N1 C2 -168.5(4)
C11 Re1 N1 C2 -78.0(3)
N2 Re1 N1 C2 95.8(3)
S1 Re1 N1 C2 14.8(3)
C10 Re1 N1 C6 -140(3)
C9 Re1 N1 C6 13.3(4)
C11 Re1 N1 C6 103.8(4)
N2 Re1 N1 C6 -82.4(4)
S1 Re1 N1 C6 -163.4(4)
C7 S1 C1 C2 -69.3(4)
Re1 S1 C1 C2 33.9(4)
C10 Re1 N2 C8 124.9(4)
C9 Re1 N2 C8 -147.3(4)
C11 Re1 N2 C8 12.5(16)
N1 Re1 N2 C8 -52.2(4)
S1 Re1 N2 C8 28.6(3)
C6 N1 C2 C3 -0.5(7)
Re1 N1 C2 C3 -178.8(4)
C6 N1 C2 C1 -178.2(4)
Re1 N1 C2 C1 3.5(5)
S1 C1 C2 N1 -28.3(6)
S1 C1 C2 C3 153.9(4)
N1 C2 C3 C4 -0.9(8)
C1 C2 C3 C4 176.7(5)
C2 C3 C4 C5 1.3(8)
C3 C4 C5 C6 -0.4(9)
C2 N1 C6 C5 1.6(7)
Re1 N1 C6 C5 179.8(4)
C4 C5 C6 N1 -1.1(9)
C1 S1 C7 C8 76.7(4)
Re1 S1 C7 C8 -23.5(4)
Re1 N2 C8 C7 -51.3(5)
S1 C7 C8 N2 48.3(5)
C10 Re1 C9 O1 -26(23)
C11 Re1 C9 O1 62(23)
N1 Re1 C9 O1 156(23)
N2 Re1 C9 O1 -120(23)
S1 Re1 C9 O1 -168(22)
C9 Re1 C10 O2 61(13)
C11 Re1 C10 O2 -29(13)
N1 Re1 C10 O2 -145(11)
N2 Re1 C10 O2 157(13)
S1 Re1 C10 O2 -123(13)
C10 Re1 C11 O3 -81(10)
C9 Re1 C11 O3 -168(10)
N1 Re1 C11 O3 96(10)
N2 Re1 C11 O3 32(11)
S1 Re1 C11 O3 16(10)
O5 C12 C13 F3 -101.8(10)
O4 C12 C13 F3 75.0(10)
O5 C12 C13 F1 129.3(9)
O4 C12 C13 F1 -53.9(10)
O5 C12 C13 F2 10.9(9)
O4 C12 C13 F2 -172.3(7)
